data_1000459
loop_
_publ_author_name
'Francois, M'
'Renaudin, G'
'Evrard, O'

_publ_section_title
;
A cementitious compound with composition 3CaO . Al2O3 . CaCO3 . 11H2O
;
_journal_coden_ASTM ACSCEE
_journal_name_full 'Acta Crystallographica C (39,1983-)'
_journal_page_first 1214
_journal_page_last 1217
_journal_volume 54
_journal_year 1998
_chemical_formula_structural 'Ca4 Al2 (O H)12 (C O3) (H2 O)5'
_chemical_formula_sum 'C H22 Al2 Ca4 O20'
_chemical_name_systematic
;
Tetracalcium dialuminium dodecahydroxide carbonate pentahydrate
;
_space_group_IT_number 1
_symmetry_cell_setting triclinic
_symmetry_equiv_pos_as_xyz x,y,z
_symmetry_Int_Tables_number 1
_symmetry_space_group_name_Hall 'P 1'
_symmetry_space_group_name_H-M 'P 1'
_cell_angle_alpha 64.77(2)
_cell_angle_beta 82.75(2)
_cell_angle_gamma 81.43(2)
_cell_formula_units_Z 1
_cell_length_a 5.7747(14)
_cell_length_b 8.4689(11)
_cell_length_c 9.923(3)
_cell_volume 433.0
_refine_ls_R_factor_all 0.027
_cod_depositor_comments
;
 Correcting the summary chemical formula by changing it from 'Al2 Ca4 H22 O20'
 to 'C H22 Al2 Ca4 O20'.

 Antanas Vaitkus,
 2018-07-07
;
_cod_original_formula_sum 'H22 Al2 Ca4 O20'
_cod_database_code 1000459

loop_
_atom_site_aniso_label
_atom_site_aniso_U_11
_atom_site_aniso_U_12
_atom_site_aniso_U_13
_atom_site_aniso_U_22
_atom_site_aniso_U_23
_atom_site_aniso_U_33
Ca1 0.0079(3) 0.0001(2) -0.0027(2) 0.0099(3) -0.0012(2) 0.0069(3)
Ca2 0.0077(3) -0.0011(2) -0.0018(2) 0.0095(3) -0.0009(3) 0.0071(3)
Ca3 0.0078(3) -0.0002(2) -0.0029(2) 0.0098(3) -0.0011(2) 0.0070(3)
Ca4 0.0081(3) -0.0011(2) -0.0021(2) 0.0096(3) -0.0007(3) 0.0069(3)
Al1 0.0061(3) -0.0002(2) -0.0021(2) 0.0077(3) -0.0012(2) 0.0050(3)
Al2 0.0066(3) -0.0002(2) -0.0018(2) 0.0074(3) -0.0010(2) 0.0051(3)
O1 0.012(1) -0.0024(8) -0.0019(9) 0.0098(11) -0.0042(9) 0.0097(12)
O2 0.0112(10) -0.0019(8) -0.0026(9) 0.0099(10) -0.0035(9) 0.0078(11)
O3 0.0089(10) 0.0016(8) -0.0032(9) 0.0102(10) -0.0047(9) 0.0115(12)
O4 0.0089(10) 0.0003(8) -0.0021(9) 0.0093(10) -0.0042(9) 0.0115(12)
O5 0.0109(10) -0.0015(8) -0.0033(9) 0.0102(10) -0.0035(9) 0.0076(12)
O6 0.0129(11) -0.0023(8) -0.0022(9) 0.0111(11) -0.0036(9) 0.0091(12)
O7 0.0094(10) 0.0012(8) -0.0028(9) 0.0101(10) -0.0040(9) 0.0080(11)
O8 0.0088(10) .0000(8) -0.0014(8) 0.009(1) -0.0027(9) 0.0099(12)
O9 0.0101(10) -0.0005(8) -0.0027(8) 0.0108(10) -0.0034(9) 0.0069(10)
O10 0.0106(11) 0.0019(8) -0.0026(8) 0.0136(11) -0.0040(9) 0.0052(10)
O11 0.0107(11) 0.0018(8) -0.0024(8) 0.012(1) -0.0035(9) 0.0052(10)
O12 0.0106(11) -0.0007(8) -0.0023(8) 0.0125(10) -0.0035(9) 0.0067(10)
O13 0.0261(15) 0.0032(12) -0.0090(13) 0.0288(14) -0.0159(13) 0.0318(17)
O14 0.0207(13) -0.004(1) -0.0017(11) 0.0196(12) -0.0110(11) 0.0243(15)
O15 0.0253(15) -0.0053(11) 0.0006(11) 0.0226(12) -0.0096(12) 0.0225(15)
O16 0.0242(10) 0.0005(8) -0.0047(8) 0.0306(10) -0.0132(9) 0.0243(11)
O17 0.0405(12) -0.0003(9) -0.0042(10) 0.0269(10) -0.0127(9) 0.0250(12)
O18 0.0261(10) -0.0010(8) -0.0092(8) 0.0298(10) -0.0085(8) 0.0232(10)
O19 0.0138(11) -0.0028(9) -0.0042(10) 0.0203(12) -0.0094(10) 0.0233(14)
O20 0.0206(8) -0.0042(7) -0.0023(7) 0.0226(8) -0.0122(7) 0.0236(9)
C1 0.0127(9) 0.0020(8) -0.0020(8) 0.0171(10) -0.0126(9) 0.0175(11)

loop_
_atom_site_label
_atom_site_type_symbol
_atom_site_symmetry_multiplicity
_atom_site_Wyckoff_symbol
_atom_site_fract_x
_atom_site_fract_y
_atom_site_fract_z
_atom_site_occupancy
_atom_site_attached_hydrogens
_atom_site_calc_flag
Ca1 Ca2+ 1 a 0.51859(6) 0.12026(5) 0.80513(5) 1. 0 d
Ca2 Ca2+ 1 a 0.47978(7) 0.88820(5) 0.19288(5) 1. 0 d
Ca3 Ca2+ 1 a 0.01418(6) 0.62138(5) 0.30979(5) 1. 0 d
Ca4 Ca2+ 1 a 0.97700(6) 0.38122(5) 0.69525(5) 1. 0 d
Al1 Al3+ 1 a .0000(2) 0.00021(16) -0.00018(14) 1. 0 d
Al2 Al3+ 1 a 0.4929(2) 0.50613(16) 0.50349(14) 1. 0 d
O1 O2- 1 a 0.1537(4) 0.2112(3) 0.9215(3) 1. 0 d
O2 O2- 1 a 0.8474(4) 0.7896(3) 0.0808(3) 1. 0 d
O3 O2- 1 a 0.3064(4) 0.8910(3) 0.9790(3) 1. 0 d
O4 O2- 1 a 0.6953(4) 0.1150(3) 0.0185(3) 1. 0 d
O5 O2- 1 a 0.3452(4) 0.2925(3) 0.5784(3) 1. 0 d
O6 O2- 1 a 0.6416(4) 0.7186(3) 0.4259(3) 1. 0 d
O7 O2- 1 a 0.7985(4) 0.3945(3) 0.4857(3) 1. 0 d
O8 O2- 1 a 0.1862(4) 0.6129(3) 0.5262(3) 1. 0 d
O9 O2- 1 a 0.0678(4) 0.9336(3) 0.2025(3) 1. 0 d
O10 O2- 1 a 0.9301(4) 0.0676(3) 0.7998(3) 1. 0 d
O11 O2- 1 a 0.4271(4) 0.5743(3) 0.3012(3) 1. 0 d
O12 O2- 1 a 0.5640(4) 0.4347(3) 0.7062(3) 1. 0 d
O13 O2- 1 a 0.5887(5) 0.9018(4) 0.6866(4) 1. 0 d
O14 O2- 1 a 0.4084(5) 0.1055(4) 0.3088(3) 1. 0 d
O15 O2- 1 a 0.9112(5) 0.6001(4) 0.8143(3) 1. 0 d
O16 O2- 1 a 0.3436(5) 0.5562(4) 0.9531(4) 1. 0 d
O17 O2- 1 a 0.1221(6) 0.9433(4) 0.5596(4) 1. 0 d
O18 O2- 1 a 0.7565(5) 0.4126(4) 0.0904(3) 1. 0 d
O19 O2- 1 a 0.0767(4) 0.3952(3) 0.2037(3) 1. 0 d
O20 O2- 1 a 0.8248(5) 0.1929(4) 0.3118(3) 1. 0 d
C1 C4+ 1 a 0.8852(5) 0.3334(4) 0.2016(4) 1. 0 d
H1 H1+ 1 a 0.181(6) 0.241(5) 0.992(3) 1. 0 d
H2 H1+ 1 a 0.842(7) 0.719(4) 0.032(4) 1. 0 d
H3 H1+ 1 a 0.309(7) 0.807(4) 0.942(4) 1. 0 d
H4 H1+ 1 a 0.690(7) 0.218(3) 0.022(4) 1. 0 d
H5 H1+ 1 a 0.347(7) 0.225(4) 0.526(4) 1. 0 d
H6 H1+ 1 a 0.664(6) 0.746(5) 0.503(3) 1. 0 d
H7 H1+ 1 a 0.798(7) 0.314(4) 0.445(4) 1. 0 d
H8 H1+ 1 a 0.173(7) 0.724(3) 0.519(4) 1. 0 d
H9 H1+ 1 a 0.004(6) 0.968(5) 0.277(4) 1. 0 d
H10 H1+ 1 a 1.025(6) 0.005(4) 0.755(4) 1. 0 d
H11 H1+ 1 a 0.502(6) 0.499(4) 0.268(4) 1. 0 d
H12 H1+ 1 a 0.504(6) 0.468(5) 0.782(4) 1. 0 d
H13 H1+ 1 a 0.676(5) 0.798(4) 0.736(4) 1. 0 d
H14 H1+ 1 a 0.430(5) 0.853(5) 0.695(5) 1. 0 d
H15 H1+ 1 a 0.308(5) 0.205(3) 0.268(4) 1. 0 d
H16 H1+ 1 a 0.543(5) 0.143(5) 0.313(5) 1. 0 d
H17 H1+ 1 a 1.049(5) 0.627(5) 0.817(5) 1. 0 d
H18 H1+ 1 a 0.872(6) 0.534(4) 0.914(3) 1. 0 d
H19 H1+ 1 a 0.490(5) 0.490(6) 0.996(5) 1. 0 d
H20 H1+ 1 a 0.233(5) 0.496(4) 1.032(4) 1. 0 d
H21 H1+ 1 a -0.022(5) 0.983(6) 0.519(5) 1. 0 d
H22 H1+ 1 a 0.241(5) 0.988(5) 0.488(4) 1. 0 d

loop_
_atom_type_symbol
_atom_type_oxidation_number
Ca2+ 2.000
Al3+ 3.000
O2- -2.000
C4+ 4.000
H1+ 1.000
